data_7709769
loop_
_publ_author_name
'Johnson, Alice'
'Iffland, Linda'
'Northcote-Smith, Joshua'
'Singh, Kuldip'
'Ortu, Fabrizio'
'Apfel, Ulf-Peter'
'Suntharalingam, Kogularamanan'

_publ_section_title
;
 A bioinspired redox-modulating copper(II)-macrocyclic complex bearing
 non-steroidal anti-inflammatory drugs with anti-cancer stem cell activity
;
_journal_name_full 'Dalton Transactions'
_journal_paper_doi 10.1039/D2DT00788F
_journal_year 2022
_chemical_absolute_configuration unk
_chemical_formula_moiety 'C10 H28 Cu N4 O2, 2(C14 H13 O3), 4(H2 O)'
_chemical_formula_sum 'C38 H62 Cu N4 O12'
_chemical_formula_weight 830.45
_space_group_crystal_system monoclinic
_space_group_IT_number 4
_space_group_name_Hall 'P 2yb'
_space_group_name_H-M_alt 'P 1 21 1'
_atom_sites_solution_hydrogens mixed
_audit_creation_date 2021-12-22
_audit_creation_method
;
Olex2 1.3
(compiled 2020.11.12 svn.r5f609507 for OlexSys, GUI svn.r6403)
;
_audit_update_record
;
2021-12-22 deposited with the CCDC.	2022-03-16 downloaded from the CCDC.
;
_cell_angle_alpha 90
_cell_angle_beta 99.700(14)
_cell_angle_gamma 90
_cell_formula_units_Z 2
_cell_length_a 7.917(4)
_cell_length_b 30.223(16)
_cell_length_c 8.837(5)
_cell_measurement_reflns_used 879
_cell_measurement_temperature 150(2)
_cell_measurement_theta_max 28.146
_cell_measurement_theta_min 2.338
_cell_volume 2084.2(19)
_computing_cell_refinement 'Bruker SMART'
_computing_data_collection 'Bruker SMART'
_computing_data_reduction 'Bruker SHELXTL'
_computing_molecular_graphics 'Olex2 1.3 (Dolomanov et al., 2009)'
_computing_publication_material 'Olex2 1.3 (Dolomanov et al., 2009)'
_computing_structure_refinement 'SHELXL 2018/3 (Sheldrick, 2015)'
_computing_structure_solution 'Bruker SHELXTL'
_diffrn_ambient_temperature 150.15
_diffrn_measured_fraction_theta_full 0.998
_diffrn_measured_fraction_theta_max 0.997
_diffrn_measurement_device_type 'Bruker Apex 2000 CCD area detector'
_diffrn_measurement_method 'phi and omega scans'
_diffrn_radiation_type MoK\a
_diffrn_radiation_wavelength 0.71073
_diffrn_reflns_av_R_equivalents 0.1739
_diffrn_reflns_av_unetI/netI 0.2750
_diffrn_reflns_Laue_measured_fraction_full 0.998
_diffrn_reflns_Laue_measured_fraction_max 0.997
_diffrn_reflns_limit_h_max 9
_diffrn_reflns_limit_h_min -9
_diffrn_reflns_limit_k_max 37
_diffrn_reflns_limit_k_min -37
_diffrn_reflns_limit_l_max 10
_diffrn_reflns_limit_l_min -10
_diffrn_reflns_number 16525
_diffrn_reflns_point_group_measured_fraction_full 0.990
_diffrn_reflns_point_group_measured_fraction_max 0.986
_diffrn_reflns_theta_full 25.242
_diffrn_reflns_theta_max 26.000
_diffrn_reflns_theta_min 2.338
_exptl_absorpt_coefficient_mu 0.588
_exptl_absorpt_correction_T_max 0.843
_exptl_absorpt_correction_T_min 0.057
_exptl_absorpt_correction_type empirical
_exptl_absorpt_process_details
;
absoprtion correction based on 2603 reflections(SADABS);Rint 0.0958 before
correctin and 0.0739 after.
;
_exptl_crystal_colour pink
_exptl_crystal_colour_primary pink
_exptl_crystal_density_diffrn 1.323
_exptl_crystal_description plate
_exptl_crystal_F_000 886
_exptl_crystal_size_max 0.24
_exptl_crystal_size_mid 0.2
_exptl_crystal_size_min 0.04
_refine_diff_density_max 0.561
_refine_diff_density_min -0.593
_refine_diff_density_rms 0.067
_refine_ls_abs_structure_details
;
 Refined as an inversion twin.
;
_refine_ls_abs_structure_Flack 0.02(4)
_refine_ls_extinction_method none
_refine_ls_goodness_of_fit_ref 0.817
_refine_ls_hydrogen_treatment mixed
_refine_ls_matrix_type full
_refine_ls_number_parameters 525
_refine_ls_number_reflns 8085
_refine_ls_number_restraints 19
_refine_ls_restrained_S_all 0.816
_refine_ls_R_factor_all 0.1857
_refine_ls_R_factor_gt 0.0826
_refine_ls_shift/su_max 0.000
_refine_ls_shift/su_mean 0.000
_refine_ls_structure_factor_coef Fsqd
_refine_ls_weighting_details 'w=1/[\s^2^(Fo^2^)+(0.0316P)^2^] where P=(Fo^2^+2Fc^2^)/3'
_refine_ls_weighting_scheme calc
_refine_ls_wR_factor_gt 0.1358
_refine_ls_wR_factor_ref 0.1718
_reflns_Friedel_coverage 0.939
_reflns_Friedel_fraction_full 0.982
_reflns_Friedel_fraction_max 0.974
_reflns_number_gt 3104
_reflns_number_total 8085
_reflns_threshold_expression 'I > 2\s(I)'
_cod_data_source_file d2dt00788f2.cif
_cod_data_source_block 4
_cod_original_cell_volume 2084.3(19)
_cod_database_code 7709769
_shelx_shelxl_version_number 2018/3
_shelx_space_group_comment
;
The symmetry employed for this shelxl refinement is uniquely defined
by the following loop, which should always be used as a source of
symmetry information in preference to the above space-group names.
They are only intended as comments.
;
_olex2_refinement_description
;
1. Twinned data refinement
 Scales: 0.98(4)
 0.02(4)
2. Fixed Uiso
 At 1.2 times of:
  All C(H) groups, {H1A,H1B} of O1, {H2A,H2B} of O2, All C(H,H) groups, All
  N(H) groups
 At 1.5 times of:
  All C(H,H,H) groups, {H9C,H9D} of O9, {H10C,H10D} of O10, {H11A,H11B} of
  O11, {H12A,H12B} of O12
3. Restrained distances
 O11-H11A = O11-H11B
 0.87 with sigma of 0.02
 O9-H9C = O9-H9D
 0.87 with sigma of 0.02
 O10-H10C = O10-H10D
 0.87 with sigma of 0.02
 O12-H12A = O12-H12B
 0.87 with sigma of 0.02
 O12-H9C
 1.9 with sigma of 0.02
 H11A-O10
 1.9 with sigma of 0.02
 H12A-O11
 1.9 with sigma of 0.02
 H10C-O9
 1.9 with sigma of 0.02
 H12B-H9C
 2.3 with sigma of 0.02
 H9D-O5
 2.4 with sigma of 0.02
 H11A-H11B
 1.38 with sigma of 0.04
 H10C-H10D
 1.38 with sigma of 0.04
 H9C-H9D
 1.38 with sigma of 0.04
 H12A-H12B
 1.38 with sigma of 0.04
4.a Riding coordinates:
 O1(H1A,H1B), O2(H2A,H2B)
4.b Ternary CH refined with riding coordinates:
 N1(H1), N2(H2), N3(H3), N4(H4), C22(H22), C36(H36)
4.c Secondary CH2 refined with riding coordinates:
 C1(H1C,H1D), C2(H2C,H2D), C3(H3A,H3B), C4(H4A,H4B), C5(H5A,H5B), C6(H6A,H6B),
 C7(H7A,H7B), C8(H8A,H8B), C9(H9A,H9B), C10(H10A,H10B)
4.d Aromatic/amide H refined with riding coordinates:
 C12(H12), C15(H15), C16(H16), C17(H17), C18(H18), C20(H20), C26(H26),
 C27(H27), C30(H30), C31(H31), C33(H33), C34(H34)
4.e Idealised Me refined as rotating group:
 C21(H21A,H21B,H21C), C24(H24A,H24B,H24C), C35(H35A,H35B,H35C), C38(H38A,H38B,
 H38C)
;
_olex2_submission_special_instructions 'No special instructions were received'

loop_
_space_group_symop_operation_xyz
'x, y, z'
'-x, y+1/2, -z'

loop_
_atom_site_label
_atom_site_type_symbol
_atom_site_fract_x
_atom_site_fract_y
_atom_site_fract_z
_atom_site_U_iso_or_equiv
_atom_site_adp_type
_atom_site_occupancy
_atom_site_site_symmetry_order
_atom_site_calc_flag
_atom_site_refinement_flags_posn
_atom_site_refinement_flags_adp
_atom_site_refinement_flags_occupancy
_atom_site_disorder_assembly
_atom_site_disorder_group
Cu1 Cu 0.1651(2) 0.24922(7) 0.07617(18) 0.0407(4) Uani 1 1 d . . . . .
O1 O 0.4523(11) 0.2395(3) 0.0193(10) 0.058(3) Uani 1 1 d . . . . .
H1A H 0.492790 0.263540 -0.016710 0.070 Uiso 1 1 d R U . . .
H1B H 0.547350 0.223850 0.066920 0.070 Uiso 1 1 d R U . . .
O2 O -0.1284(10) 0.2594(3) 0.1316(9) 0.058(3) Uani 1 1 d . . . . .
H2A H -0.186183 0.235408 0.113256 0.070 Uiso 1 1 d R U . . .
H2B H -0.192823 0.280838 0.151566 0.070 Uiso 1 1 d R U . . .
O3 O 0.1201(16) 0.0549(4) 0.7358(13) 0.068(4) Uani 1 1 d . . . . .
O4 O 0.5888(14) 0.1578(3) -0.0470(12) 0.058(3) Uani 1 1 d . . . . .
O5 O 0.7797(12) 0.1662(3) 0.1648(11) 0.050(3) Uani 1 1 d D . . . .
O6 O 1.2625(16) 0.4436(4) 0.4732(13) 0.066(4) Uani 1 1 d . . . . .
O7 O 0.7361(15) 0.3557(4) 1.2297(14) 0.089(4) Uani 1 1 d . . . . .
O8 O 0.5824(15) 0.3260(3) 1.0200(14) 0.065(3) Uani 1 1 d . . . . .
N1 N 0.0587(13) 0.2557(4) -0.1468(11) 0.045(3) Uani 1 1 d . . . . .
H1 H -0.067929 0.258305 -0.150965 0.054 Uiso 1 1 calc R U . . .
N2 N 0.1238(15) 0.1834(4) 0.0832(13) 0.041(3) Uani 1 1 d . . . . .
H2 H 0.001361 0.179459 0.095270 0.049 Uiso 1 1 calc R U . . .
N3 N 0.2712(12) 0.2429(4) 0.3003(10) 0.042(3) Uani 1 1 d . . . . .
H3 H 0.397982 0.241230 0.303964 0.051 Uiso 1 1 calc R U . . .
N4 N 0.2091(16) 0.3150(4) 0.0717(13) 0.045(3) Uani 1 1 d . . . . .
H4 H 0.332021 0.318364 0.060494 0.055 Uiso 1 1 calc R U . . .
C1 C 0.088(2) 0.2185(6) -0.2562(16) 0.066(5) Uani 1 1 d . . . . .
H1C H 0.023854 0.224972 -0.359888 0.079 Uiso 1 1 calc R U . . .
H1D H 0.211552 0.217046 -0.263329 0.079 Uiso 1 1 calc R U . . .
C2 C 0.031(2) 0.1747(6) -0.2020(17) 0.061(5) Uani 1 1 d . . . . .
H2C H 0.029896 0.152540 -0.284787 0.074 Uiso 1 1 calc R U . . .
H2D H -0.087288 0.177561 -0.181047 0.074 Uiso 1 1 calc R U . . .
C3 C 0.1473(19) 0.1580(5) -0.0568(18) 0.047(4) Uani 1 1 d . . . . .
H3A H 0.122312 0.126341 -0.041433 0.057 Uiso 1 1 calc R U . . .
H3B H 0.268369 0.160293 -0.071055 0.057 Uiso 1 1 calc R U . . .
C4 C 0.2270(19) 0.1658(4) 0.2216(17) 0.047(4) Uani 1 1 d . . . . .
H4A H 0.347406 0.162216 0.206762 0.057 Uiso 1 1 calc R U . . .
H4B H 0.182636 0.136646 0.247167 0.057 Uiso 1 1 calc R U . . .
C5 C 0.216(2) 0.1985(5) 0.3488(17) 0.050(4) Uani 1 1 d . . . . .
H5A H 0.097567 0.199991 0.369457 0.061 Uiso 1 1 calc R U . . .
H5B H 0.292168 0.188930 0.443997 0.061 Uiso 1 1 calc R U . . .
C6 C 0.2410(19) 0.2790(5) 0.4036(15) 0.051(4) Uani 1 1 d . . . . .
H6A H 0.305657 0.272759 0.507384 0.061 Uiso 1 1 calc R U . . .
H6B H 0.117670 0.279611 0.411094 0.061 Uiso 1 1 calc R U . . .
C7 C 0.292(2) 0.3233(5) 0.3535(18) 0.067(5) Uani 1 1 d . . . . .
H7A H 0.413355 0.321782 0.339590 0.081 Uiso 1 1 calc R U . . .
H7B H 0.285046 0.344659 0.437050 0.081 Uiso 1 1 calc R U . . .
C8 C 0.187(2) 0.3410(5) 0.207(2) 0.063(5) Uani 1 1 d . . . . .
H8A H 0.064691 0.341012 0.217611 0.075 Uiso 1 1 calc R U . . .
H8B H 0.221431 0.372019 0.192486 0.075 Uiso 1 1 calc R U . . .
C9 C 0.108(2) 0.3327(6) -0.071(2) 0.061(5) Uani 1 1 d . . . . .
H9A H 0.155428 0.361260 -0.098520 0.073 Uiso 1 1 calc R U . . .
H9B H -0.012932 0.337285 -0.058339 0.073 Uiso 1 1 calc R U . . .
C10 C 0.118(2) 0.2978(5) -0.1969(18) 0.061(5) Uani 1 1 d . . . . .
H10A H 0.046412 0.306968 -0.294490 0.073 Uiso 1 1 calc R U . . .
H10B H 0.238259 0.294953 -0.214396 0.073 Uiso 1 1 calc R U . . .
C11 C 0.2312(18) 0.0616(5) 0.6358(17) 0.044(4) Uani 1 1 d . . . . .
C12 C 0.2084(18) 0.0448(5) 0.4890(16) 0.041(4) Uani 1 1 d . . . . .
H12 H 0.113086 0.026331 0.452984 0.049 Uiso 1 1 calc R U . . .
C13 C 0.3287(17) 0.0555(4) 0.3913(16) 0.036(4) Uani 1 1 d . . . . .
C14 C 0.4739(16) 0.0826(4) 0.4444(16) 0.038(3) Uani 1 1 d . . . . .
C15 C 0.4956(18) 0.0977(5) 0.6015(16) 0.053(4) Uani 1 1 d . . . . .
H15 H 0.593342 0.114593 0.643991 0.064 Uiso 1 1 calc R U . . .
C16 C 0.3729(19) 0.0872(5) 0.6886(16) 0.058(4) Uani 1 1 d . . . . .
H16 H 0.386509 0.098252 0.790603 0.069 Uiso 1 1 calc R U . . .
C17 C 0.3073(18) 0.0400(4) 0.2346(15) 0.040(4) Uani 1 1 d . . . . .
H17 H 0.213652 0.021409 0.194034 0.047 Uiso 1 1 calc R U . . .
C18 C 0.4260(18) 0.0527(5) 0.1450(18) 0.049(4) Uani 1 1 d . . . . .
H18 H 0.411371 0.042557 0.041893 0.059 Uiso 1 1 calc R U . . .
C19 C 0.5655(18) 0.0796(4) 0.1981(17) 0.039(4) Uani 1 1 d . . . . .
C20 C 0.5879(18) 0.0933(5) 0.3458(16) 0.046(4) Uani 1 1 d . . . . .
H20 H 0.685101 0.111008 0.383803 0.056 Uiso 1 1 calc R U . . .
C21 C -0.040(2) 0.0347(6) 0.6808(17) 0.071(5) Uani 1 1 d . . . . .
H21A H -0.105688 0.053390 0.601360 0.107 Uiso 1 1 calc R U . . .
H21B H -0.103844 0.031037 0.765798 0.107 Uiso 1 1 calc R U . . .
H21C H -0.020832 0.005662 0.637299 0.107 Uiso 1 1 calc R U . . .
C22 C 0.6904(18) 0.0934(5) 0.0909(17) 0.052(5) Uani 1 1 d . . . . .
H22 H 0.649043 0.079407 -0.011215 0.062 Uiso 1 1 calc R U . . .
C23 C 0.6862(17) 0.1426(6) 0.0671(16) 0.041(4) Uani 1 1 d . . . . .
C24 C 0.8758(17) 0.0761(5) 0.1473(18) 0.068(5) Uani 1 1 d . . . . .
H24A H 0.947097 0.082326 0.069377 0.102 Uiso 1 1 calc R U . . .
H24B H 0.872593 0.044058 0.164606 0.102 Uiso 1 1 calc R U . . .
H24C H 0.924190 0.090902 0.243473 0.102 Uiso 1 1 calc R U . . .
C25 C 1.1410(18) 0.4378(4) 0.5638(17) 0.038(4) Uani 1 1 d . . . . .
C26 C 0.997(2) 0.4132(5) 0.4877(18) 0.056(4) Uani 1 1 d . . . . .
H26 H 0.995954 0.402249 0.386715 0.068 Uiso 1 1 calc R U . . .
C27 C 0.861(2) 0.4055(5) 0.5608(17) 0.060(4) Uani 1 1 d . . . . .
H27 H 0.761517 0.391331 0.507909 0.071 Uiso 1 1 calc R U . . .
C28 C 0.869(2) 0.4188(5) 0.7159(16) 0.046(4) Uani 1 1 d . . . . .
C29 C 1.014(2) 0.4401(5) 0.7940(16) 0.045(4) Uani 1 1 d . . . . .
C30 C 1.152(2) 0.4500(5) 0.7155(18) 0.047(4) Uani 1 1 d . . . . .
H30 H 1.251318 0.464855 0.767111 0.057 Uiso 1 1 calc R U . . .
C31 C 0.7278(18) 0.4069(4) 0.7961(16) 0.044(4) Uani 1 1 d . . . . .
H31 H 0.631100 0.391259 0.744387 0.053 Uiso 1 1 calc R U . . .
C32 C 0.738(2) 0.4190(4) 0.9482(17) 0.046(4) Uani 1 1 d . . . . .
C33 C 0.888(2) 0.4404(5) 1.0211(18) 0.061(5) Uani 1 1 d . . . . .
H33 H 0.896749 0.447419 1.126854 0.074 Uiso 1 1 calc R U . . .
C34 C 1.023(2) 0.4517(5) 0.9491(15) 0.050(4) Uani 1 1 d . . . . .
H34 H 1.120288 0.466849 1.002800 0.060 Uiso 1 1 calc R U . . .
C35 C 1.4017(19) 0.4718(5) 0.5303(17) 0.064(5) Uani 1 1 d . . . . .
H35A H 1.358078 0.499152 0.569170 0.096 Uiso 1 1 calc R U . . .
H35B H 1.465464 0.478879 0.447560 0.096 Uiso 1 1 calc R U . . .
H35C H 1.477727 0.456853 0.613738 0.096 Uiso 1 1 calc R U . . .
C36 C 0.5983(19) 0.4046(4) 1.0357(16) 0.046(4) Uani 1 1 d . . . . .
H36 H 0.490211 0.402215 0.959168 0.056 Uiso 1 1 calc R U . . .
C37 C 0.639(2) 0.3587(5) 1.100(2) 0.047(4) Uani 1 1 d . . . . .
C38 C 0.562(2) 0.4365(6) 1.159(2) 0.079(6) Uani 1 1 d . . . . .
H38A H 0.655666 0.434973 1.246970 0.118 Uiso 1 1 calc R U . . .
H38B H 0.454141 0.428469 1.191508 0.118 Uiso 1 1 calc R U . . .
H38C H 0.554156 0.466676 1.117616 0.118 Uiso 1 1 calc R U . . .
O9 O 0.6567(15) 0.2105(4) 0.4061(14) 0.081(4) Uani 1 1 d D . . . .
H9C H 0.695(17) 0.2371(17) 0.425(18) 0.122 Uiso 1 1 d D U . . .
H9D H 0.745(13) 0.192(4) 0.414(4) 0.122 Uiso 1 1 d D U . . .
O10 O 0.563(2) 0.2092(4) 0.6855(13) 0.102(5) Uani 1 1 d D . . . .
H10C H 0.618(19) 0.202(5) 0.612(9) 0.153 Uiso 1 1 d D U . . .
H10D H 0.56(3) 0.185(3) 0.739(18) 0.153 Uiso 1 1 d D U . . .
O11 O 0.662(2) 0.2945(5) 0.7468(17) 0.122(6) Uani 1 1 d D . . . .
H11A H 0.63(2) 0.2673(18) 0.750(14) 0.183 Uiso 1 1 d D U . . .
H11B H 0.575(19) 0.310(5) 0.76(3) 0.183 Uiso 1 1 d D U . . .
O12 O 0.7775(15) 0.2960(4) 0.4672(13) 0.078(4) Uani 1 1 d D . . . .
H12A H 0.734(19) 0.296(6) 0.552(9) 0.117 Uiso 1 1 d D U . . .
H12B H 0.710(13) 0.313(2) 0.403(11) 0.117 Uiso 1 1 d D U . . .

loop_
_atom_site_aniso_label
_atom_site_aniso_U_11
_atom_site_aniso_U_22
_atom_site_aniso_U_33
_atom_site_aniso_U_23
_atom_site_aniso_U_13
_atom_site_aniso_U_12
Cu1 0.0400(8) 0.0446(8) 0.0362(8) 0.0034(9) 0.0024(6) 0.0007(9)
O1 0.043(6) 0.056(8) 0.075(6) 0.012(6) 0.009(5) 0.001(5)
O2 0.040(6) 0.058(8) 0.077(6) -0.004(6) 0.014(5) 0.004(5)
O3 0.064(9) 0.085(9) 0.061(8) 0.001(7) 0.025(7) -0.015(7)
O4 0.059(8) 0.057(7) 0.052(7) 0.006(6) -0.007(6) -0.004(6)
O5 0.047(6) 0.049(6) 0.052(6) -0.009(5) 0.006(5) -0.001(5)
O6 0.065(9) 0.073(8) 0.066(8) -0.013(6) 0.031(7) -0.015(7)
O7 0.088(10) 0.082(9) 0.085(10) 0.040(8) -0.021(8) -0.019(7)
O8 0.086(9) 0.039(7) 0.076(9) -0.004(6) 0.027(7) -0.010(6)
N1 0.040(6) 0.056(9) 0.039(6) 0.010(7) 0.002(5) 0.001(7)
N2 0.034(7) 0.039(8) 0.049(9) 0.006(6) 0.005(6) -0.003(6)
N3 0.037(6) 0.059(8) 0.031(6) -0.005(6) 0.008(5) -0.002(7)
N4 0.042(8) 0.053(9) 0.042(8) 0.000(6) 0.011(6) -0.005(7)
C1 0.061(12) 0.102(14) 0.036(9) -0.006(10) 0.015(8) 0.000(11)
C2 0.063(12) 0.080(13) 0.039(10) -0.012(9) 0.003(9) -0.003(10)
C3 0.041(10) 0.034(9) 0.070(12) -0.017(8) 0.019(9) -0.004(7)
C4 0.047(10) 0.025(8) 0.068(12) 0.007(8) 0.004(9) -0.003(7)
C5 0.046(10) 0.051(11) 0.053(11) 0.019(8) 0.006(8) 0.000(8)
C6 0.052(10) 0.068(11) 0.031(8) -0.009(8) 0.004(8) -0.006(9)
C7 0.063(12) 0.074(13) 0.065(12) -0.025(10) 0.008(10) -0.005(10)
C8 0.067(13) 0.035(10) 0.092(15) -0.007(10) 0.032(11) 0.004(9)
C9 0.054(12) 0.072(13) 0.058(12) 0.010(10) 0.014(10) 0.004(10)
C10 0.060(12) 0.081(14) 0.042(10) 0.009(9) 0.009(9) 0.011(10)
C11 0.035(9) 0.051(9) 0.041(9) -0.002(7) -0.003(8) -0.012(8)
C12 0.032(9) 0.041(9) 0.044(9) 0.007(7) -0.008(7) -0.005(7)
C13 0.037(9) 0.016(7) 0.050(9) 0.001(6) -0.003(7) 0.008(6)
C14 0.029(8) 0.030(8) 0.048(9) 0.005(7) -0.010(7) 0.004(6)
C15 0.048(10) 0.067(11) 0.040(9) -0.001(8) -0.004(8) -0.003(8)
C16 0.056(11) 0.077(12) 0.038(9) 0.004(8) 0.002(8) -0.001(9)
C17 0.042(9) 0.028(8) 0.042(9) -0.002(6) -0.012(7) -0.009(6)
C18 0.037(9) 0.046(9) 0.058(10) -0.006(8) -0.013(8) 0.003(8)
C19 0.031(9) 0.038(9) 0.047(9) 0.001(8) 0.004(7) 0.005(7)
C20 0.036(9) 0.055(10) 0.045(10) 0.000(8) -0.002(8) -0.002(8)
C21 0.059(12) 0.094(14) 0.063(11) -0.006(10) 0.018(9) -0.014(10)
C22 0.047(11) 0.042(10) 0.061(11) -0.007(8) -0.003(9) -0.002(8)
C23 0.022(8) 0.060(12) 0.042(10) -0.008(8) 0.005(8) 0.002(7)
C24 0.039(10) 0.068(11) 0.098(13) 0.004(10) 0.014(9) -0.003(8)
C25 0.042(10) 0.027(8) 0.044(9) 0.004(7) 0.004(8) -0.001(7)
C26 0.071(12) 0.051(10) 0.051(10) 0.012(8) 0.021(9) -0.002(9)
C27 0.075(12) 0.050(10) 0.048(10) 0.002(8) -0.007(9) -0.006(9)
C28 0.061(11) 0.036(9) 0.038(9) 0.001(7) 0.001(8) -0.003(8)
C29 0.056(11) 0.037(9) 0.039(9) -0.001(7) -0.002(8) 0.002(8)
C30 0.051(11) 0.037(9) 0.050(10) 0.006(7) -0.002(9) 0.008(8)
C31 0.043(9) 0.031(8) 0.053(10) 0.006(7) -0.007(8) 0.003(7)
C32 0.055(10) 0.031(8) 0.050(10) 0.005(7) 0.009(8) -0.002(7)
C33 0.088(14) 0.048(10) 0.050(10) 0.008(8) 0.016(10) 0.013(9)
C34 0.058(11) 0.054(10) 0.034(9) 0.017(7) 0.001(8) -0.003(8)
C35 0.051(11) 0.071(12) 0.068(12) -0.009(9) 0.002(9) -0.007(9)
C36 0.045(9) 0.043(9) 0.049(9) 0.001(8) 0.002(8) -0.001(8)
C37 0.053(11) 0.030(9) 0.063(12) 0.004(8) 0.023(10) -0.004(8)
C38 0.089(15) 0.065(12) 0.087(14) -0.011(11) 0.030(12) -0.005(11)
O9 0.113(11) 0.059(7) 0.077(8) -0.017(7) 0.031(8) -0.019(7)
O10 0.198(16) 0.066(8) 0.050(8) 0.009(7) 0.045(9) 0.006(9)
O11 0.225(19) 0.087(10) 0.069(9) -0.026(8) 0.068(12) -0.054(11)
O12 0.087(10) 0.081(9) 0.063(8) 0.008(7) 0.004(7) 0.003(7)

loop_
_atom_type_symbol
_atom_type_description
_atom_type_scat_dispersion_real
_atom_type_scat_dispersion_imag
_atom_type_scat_source
C C 0.0033 0.0016 'International Tables Vol C Tables 4.2.6.8 and 6.1.1.4'
H H 0.0000 0.0000 'International Tables Vol C Tables 4.2.6.8 and 6.1.1.4'
N N 0.0061 0.0033 'International Tables Vol C Tables 4.2.6.8 and 6.1.1.4'
O O 0.0106 0.0060 'International Tables Vol C Tables 4.2.6.8 and 6.1.1.4'
Cu Cu 0.3201 1.2651 'International Tables Vol C Tables 4.2.6.8 and 6.1.1.4'

loop_
_geom_angle_atom_site_label_1
_geom_angle_atom_site_label_2
_geom_angle_atom_site_label_3
_geom_angle
_geom_angle_site_symmetry_1
_geom_angle_site_symmetry_3
_geom_angle_publ_flag
O1 Cu1 O2 179.4(4) . . ?
N1 Cu1 O1 93.5(4) . . ?
N1 Cu1 O2 86.0(4) . . ?
N1 Cu1 N2 94.7(5) . . ?
N1 Cu1 N3 179.8(6) . . ?
N1 Cu1 N4 86.0(5) . . ?
N2 Cu1 O1 92.8(4) . . ?
N2 Cu1 O2 87.4(4) . . ?
N2 Cu1 N3 85.3(5) . . ?
N2 Cu1 N4 179.2(5) . . ?
N3 Cu1 O1 86.7(4) . . ?
N3 Cu1 O2 93.8(3) . . ?
N4 Cu1 O1 86.9(4) . . ?
N4 Cu1 O2 93.0(4) . . ?
N4 Cu1 N3 93.9(5) . . ?
Cu1 O1 H1A 112.8 . . ?
Cu1 O1 H1B 133.2 . . ?
H1A O1 H1B 105.6 . . ?
Cu1 O2 H2A 110.2 . . ?
Cu1 O2 H2B 138.1 . . ?
H2A O2 H2B 111.0 . . ?
C11 O3 C21 118.6(12) . . ?
C25 O6 C35 116.9(12) . . ?
Cu1 N1 H1 107.2 . . ?
C1 N1 Cu1 117.7(9) . . ?
C1 N1 H1 107.2 . . ?
C10 N1 Cu1 106.2(9) . . ?
C10 N1 H1 107.2 . . ?
C10 N1 C1 111.0(11) . . ?
Cu1 N2 H2 106.6 . . ?
C3 N2 Cu1 116.0(9) . . ?
C3 N2 H2 106.6 . . ?
C4 N2 Cu1 108.3(8) . . ?
C4 N2 H2 106.6 . . ?
C4 N2 C3 112.3(12) . . ?
Cu1 N3 H3 106.5 . . ?
C5 N3 Cu1 105.8(9) . . ?
C5 N3 H3 106.5 . . ?
C6 N3 Cu1 116.9(9) . . ?
C6 N3 H3 106.5 . . ?
C6 N3 C5 113.8(10) . . ?
Cu1 N4 H4 106.0 . . ?
C8 N4 Cu1 117.9(9) . . ?
C8 N4 H4 106.0 . . ?
C8 N4 C9 112.5(13) . . ?
C9 N4 Cu1 107.6(10) . . ?
C9 N4 H4 106.0 . . ?
N1 C1 H1C 109.4 . . ?
N1 C1 H1D 109.4 . . ?
H1C C1 H1D 108.0 . . ?
C2 C1 N1 111.1(12) . . ?
C2 C1 H1C 109.4 . . ?
C2 C1 H1D 109.4 . . ?
C1 C2 H2C 109.0 . . ?
C1 C2 H2D 109.0 . . ?
C1 C2 C3 112.7(13) . . ?
H2C C2 H2D 107.8 . . ?
C3 C2 H2C 109.0 . . ?
C3 C2 H2D 109.0 . . ?
N2 C3 C2 112.5(12) . . ?
N2 C3 H3A 109.1 . . ?
N2 C3 H3B 109.1 . . ?
C2 C3 H3A 109.1 . . ?
C2 C3 H3B 109.1 . . ?
H3A C3 H3B 107.8 . . ?
N2 C4 H4A 110.3 . . ?
N2 C4 H4B 110.3 . . ?
N2 C4 C5 107.2(12) . . ?
H4A C4 H4B 108.5 . . ?
C5 C4 H4A 110.3 . . ?
C5 C4 H4B 110.3 . . ?
N3 C5 C4 108.6(11) . . ?
N3 C5 H5A 110.0 . . ?
N3 C5 H5B 110.0 . . ?
C4 C5 H5A 110.0 . . ?
C4 C5 H5B 110.0 . . ?
H5A C5 H5B 108.4 . . ?
N3 C6 H6A 108.8 . . ?
N3 C6 H6B 108.8 . . ?
N3 C6 C7 113.8(12) . . ?
H6A C6 H6B 107.7 . . ?
C7 C6 H6A 108.8 . . ?
C7 C6 H6B 108.8 . . ?
C6 C7 H7A 108.3 . . ?
C6 C7 H7B 108.3 . . ?
C6 C7 C8 115.9(14) . . ?
H7A C7 H7B 107.4 . . ?
C8 C7 H7A 108.3 . . ?
C8 C7 H7B 108.3 . . ?
N4 C8 C7 112.6(13) . . ?
N4 C8 H8A 109.1 . . ?
N4 C8 H8B 109.1 . . ?
C7 C8 H8A 109.1 . . ?
C7 C8 H8B 109.1 . . ?
H8A C8 H8B 107.8 . . ?
N4 C9 H9A 110.5 . . ?
N4 C9 H9B 110.5 . . ?
N4 C9 C10 106.3(13) . . ?
H9A C9 H9B 108.7 . . ?
C10 C9 H9A 110.5 . . ?
C10 C9 H9B 110.5 . . ?
N1 C10 C9 108.5(13) . . ?
N1 C10 H10A 110.0 . . ?
N1 C10 H10B 110.0 . . ?
C9 C10 H10A 110.0 . . ?
C9 C10 H10B 110.0 . . ?
H10A C10 H10B 108.4 . . ?
O3 C11 C12 124.1(13) . . ?
O3 C11 C16 116.2(14) . . ?
C12 C11 C16 119.8(14) . . ?
C11 C12 H12 120.2 . . ?
C11 C12 C13 119.5(13) . . ?
C13 C12 H12 120.2 . . ?
C12 C13 C17 121.6(13) . . ?
C14 C13 C12 120.9(13) . . ?
C14 C13 C17 117.4(13) . . ?
C13 C14 C15 117.2(13) . . ?
C20 C14 C13 119.9(13) . . ?
C20 C14 C15 122.8(13) . . ?
C14 C15 H15 120.5 . . ?
C16 C15 C14 119.0(14) . . ?
C16 C15 H15 120.5 . . ?
C11 C16 H16 118.3 . . ?
C15 C16 C11 123.5(15) . . ?
C15 C16 H16 118.3 . . ?
C13 C17 H17 120.8 . . ?
C18 C17 C13 118.5(13) . . ?
C18 C17 H17 120.8 . . ?
C17 C18 H18 118.3 . . ?
C17 C18 C19 123.3(15) . . ?
C19 C18 H18 118.3 . . ?
C18 C19 C22 120.6(14) . . ?
C20 C19 C18 118.3(14) . . ?
C20 C19 C22 121.1(13) . . ?
C14 C20 H20 118.7 . . ?
C19 C20 C14 122.5(14) . . ?
C19 C20 H20 118.7 . . ?
O3 C21 H21A 109.5 . . ?
O3 C21 H21B 109.5 . . ?
O3 C21 H21C 109.5 . . ?
H21A C21 H21B 109.5 . . ?
H21A C21 H21C 109.5 . . ?
H21B C21 H21C 109.5 . . ?
C19 C22 H22 107.1 . . ?
C19 C22 C24 112.4(13) . . ?
C23 C22 C19 110.7(11) . . ?
C23 C22 H22 107.1 . . ?
C23 C22 C24 112.0(12) . . ?
C24 C22 H22 107.1 . . ?
O4 C23 O5 123.7(17) . . ?
O4 C23 C22 118.4(14) . . ?
O5 C23 C22 117.9(14) . . ?
C22 C24 H24A 109.5 . . ?
C22 C24 H24B 109.5 . . ?
C22 C24 H24C 109.5 . . ?
H24A C24 H24B 109.5 . . ?
H24A C24 H24C 109.5 . . ?
H24B C24 H24C 109.5 . . ?
O6 C25 C26 112.1(13) . . ?
O6 C25 C30 126.9(14) . . ?
C30 C25 C26 120.8(14) . . ?
C25 C26 H26 120.2 . . ?
C27 C26 C25 119.6(15) . . ?
C27 C26 H26 120.2 . . ?
C26 C27 H27 120.0 . . ?
C26 C27 C28 120.0(15) . . ?
C28 C27 H27 120.0 . . ?
C27 C28 C31 119.0(14) . . ?
C29 C28 C27 120.6(15) . . ?
C29 C28 C31 120.3(13) . . ?
C28 C29 C30 119.5(14) . . ?
C28 C29 C34 120.3(15) . . ?
C34 C29 C30 120.3(14) . . ?
C25 C30 C29 119.2(15) . . ?
C25 C30 H30 120.4 . . ?
C29 C30 H30 120.4 . . ?
C28 C31 H31 120.5 . . ?
C32 C31 C28 118.9(13) . . ?
C32 C31 H31 120.5 . . ?
C31 C32 C33 117.9(14) . . ?
C31 C32 C36 119.7(14) . . ?
C33 C32 C36 122.0(14) . . ?
C32 C33 H33 117.8 . . ?
C34 C33 C32 124.4(15) . . ?
C34 C33 H33 117.8 . . ?
C29 C34 H34 120.9 . . ?
C33 C34 C29 118.1(15) . . ?
C33 C34 H34 120.9 . . ?
O6 C35 H35A 109.5 . . ?
O6 C35 H35B 109.5 . . ?
O6 C35 H35C 109.5 . . ?
H35A C35 H35B 109.5 . . ?
H35A C35 H35C 109.5 . . ?
H35B C35 H35C 109.5 . . ?
C32 C36 H36 106.8 . . ?
C32 C36 C37 109.2(12) . . ?
C32 C36 C38 115.2(13) . . ?
C37 C36 H36 106.8 . . ?
C38 C36 H36 106.8 . . ?
C38 C36 C37 111.5(13) . . ?
O7 C37 C36 117.3(15) . . ?
O8 C37 O7 124.0(15) . . ?
O8 C37 C36 118.5(15) . . ?
C36 C38 H38A 109.5 . . ?
C36 C38 H38B 109.5 . . ?
C36 C38 H38C 109.5 . . ?
H38A C38 H38B 109.5 . . ?
H38A C38 H38C 109.5 . . ?
H38B C38 H38C 109.5 . . ?
H9C O9 H9D 109(7) . . ?
H10C O10 H10D 104(7) . . ?
H11A O11 H11B 108(7) . . ?
H12A O12 H12B 106(7) . . ?

loop_
_geom_bond_atom_site_label_1
_geom_bond_atom_site_label_2
_geom_bond_distance
_geom_bond_site_symmetry_2
_geom_bond_publ_flag
Cu1 O1 2.428(8) . ?
Cu1 O2 2.473(8) . ?
Cu1 N1 2.017(9) . ?
Cu1 N2 2.019(11) . ?
Cu1 N3 2.026(9) . ?
Cu1 N4 2.019(12) . ?
O1 H1A 0.8766 . ?
O1 H1B 0.9270 . ?
O2 H2A 0.8595 . ?
O2 H2B 0.8601 . ?
O3 C11 1.363(17) . ?
O3 C21 1.417(17) . ?
O4 C23 1.250(16) . ?
O5 C23 1.260(15) . ?
O6 C25 1.362(17) . ?
O6 C35 1.417(17) . ?
O7 C37 1.271(17) . ?
O8 C37 1.251(18) . ?
N1 H1 1.0000 . ?
N1 C1 1.525(18) . ?
N1 C10 1.453(18) . ?
N2 H2 1.0000 . ?
N2 C3 1.495(16) . ?
N2 C4 1.452(16) . ?
N3 H3 1.0000 . ?
N3 C5 1.494(17) . ?
N3 C6 1.468(16) . ?
N4 H4 1.0000 . ?
N4 C8 1.468(18) . ?
N4 C9 1.477(18) . ?
C1 H1C 0.9900 . ?
C1 H1D 0.9900 . ?
C1 C2 1.50(2) . ?
C2 H2C 0.9900 . ?
C2 H2D 0.9900 . ?
C2 C3 1.533(19) . ?
C3 H3A 0.9900 . ?
C3 H3B 0.9900 . ?
C4 H4A 0.9900 . ?
C4 H4B 0.9900 . ?
C4 C5 1.508(18) . ?
C5 H5A 0.9900 . ?
C5 H5B 0.9900 . ?
C6 H6A 0.9900 . ?
C6 H6B 0.9900 . ?
C6 C7 1.487(19) . ?
C7 H7A 0.9900 . ?
C7 H7B 0.9900 . ?
C7 C8 1.51(2) . ?
C8 H8A 0.9900 . ?
C8 H8B 0.9900 . ?
C9 H9A 0.9900 . ?
C9 H9B 0.9900 . ?
C9 C10 1.54(2) . ?
C10 H10A 0.9900 . ?
C10 H10B 0.9900 . ?
C11 C12 1.376(17) . ?
C11 C16 1.378(18) . ?
C12 H12 0.9500 . ?
C12 C13 1.426(17) . ?
C13 C14 1.425(17) . ?
C13 C17 1.445(17) . ?
C14 C15 1.443(17) . ?
C14 C20 1.395(17) . ?
C15 H15 0.9500 . ?
C15 C16 1.374(17) . ?
C16 H16 0.9500 . ?
C17 H17 0.9500 . ?
C17 C18 1.382(19) . ?
C18 H18 0.9500 . ?
C18 C19 1.387(18) . ?
C19 C20 1.353(17) . ?
C19 C22 1.537(18) . ?
C20 H20 0.9500 . ?
C21 H21A 0.9800 . ?
C21 H21B 0.9800 . ?
C21 H21C 0.9800 . ?
C22 H22 1.0000 . ?
C22 C23 1.50(2) . ?
C22 C24 1.559(18) . ?
C24 H24A 0.9800 . ?
C24 H24B 0.9800 . ?
C24 H24C 0.9800 . ?
C25 C26 1.430(18) . ?
C25 C30 1.380(18) . ?
C26 H26 0.9500 . ?
C26 C27 1.363(19) . ?
C27 H27 0.9500 . ?
C27 C28 1.419(18) . ?
C28 C29 1.391(18) . ?
C28 C31 1.467(18) . ?
C29 C30 1.42(2) . ?
C29 C34 1.403(17) . ?
C30 H30 0.9500 . ?
C31 H31 0.9500 . ?
C31 C32 1.381(17) . ?
C32 C33 1.41(2) . ?
C32 C36 1.513(19) . ?
C33 H33 0.9500 . ?
C33 C34 1.38(2) . ?
C34 H34 0.9500 . ?
C35 H35A 0.9800 . ?
C35 H35B 0.9800 . ?
C35 H35C 0.9800 . ?
C36 H36 1.0000 . ?
C36 C37 1.515(19) . ?
C36 C38 1.515(19) . ?
C38 H38A 0.9800 . ?
C38 H38B 0.9800 . ?
C38 H38C 0.9800 . ?
O9 H9C 0.87(2) . ?
O9 H9D 0.88(3) . ?
O10 H10C 0.87(3) . ?
O10 H10D 0.88(3) . ?
O11 H11A 0.86(3) . ?
O11 H11B 0.87(3) . ?
O12 H12A 0.87(2) . ?
O12 H12B 0.87(3) . ?

loop_
_geom_torsion_atom_site_label_1
_geom_torsion_atom_site_label_2
_geom_torsion_atom_site_label_3
_geom_torsion_atom_site_label_4
_geom_torsion
_geom_torsion_site_symmetry_1
_geom_torsion_site_symmetry_2
_geom_torsion_site_symmetry_3
_geom_torsion_site_symmetry_4
_geom_torsion_publ_flag
Cu1 N1 C1 C2 55.7(15) . . . . ?
Cu1 N1 C10 C9 -43.5(14) . . . . ?
Cu1 N2 C3 C2 -58.0(14) . . . . ?
Cu1 N2 C4 C5 41.0(13) . . . . ?
Cu1 N3 C5 C4 41.1(13) . . . . ?
Cu1 N3 C6 C7 -54.8(14) . . . . ?
Cu1 N4 C8 C7 54.5(17) . . . . ?
Cu1 N4 C9 C10 -39.0(14) . . . . ?
O3 C11 C12 C13 177.2(13) . . . . ?
O3 C11 C16 C15 -178.9(14) . . . . ?
O6 C25 C26 C27 -178.1(13) . . . . ?
O6 C25 C30 C29 -178.2(13) . . . . ?
N1 C1 C2 C3 -70.1(18) . . . . ?
N2 C4 C5 N3 -55.4(15) . . . . ?
N3 C6 C7 C8 67.1(18) . . . . ?
N4 C9 C10 N1 56.1(16) . . . . ?
C1 N1 C10 C9 -172.5(12) . . . . ?
C1 C2 C3 N2 72.8(17) . . . . ?
C3 N2 C4 C5 170.3(12) . . . . ?
C4 N2 C3 C2 176.8(12) . . . . ?
C5 N3 C6 C7 -178.7(12) . . . . ?
C6 N3 C5 C4 170.9(12) . . . . ?
C6 C7 C8 N4 -66.4(19) . . . . ?
C8 N4 C9 C10 -170.4(13) . . . . ?
C9 N4 C8 C7 -179.5(14) . . . . ?
C10 N1 C1 C2 178.3(13) . . . . ?
C11 C12 C13 C14 1.0(19) . . . . ?
C11 C12 C13 C17 -177.8(12) . . . . ?
C12 C11 C16 C15 1(2) . . . . ?
C12 C13 C14 C15 1.7(17) . . . . ?
C12 C13 C14 C20 -178.6(12) . . . . ?
C12 C13 C17 C18 178.0(12) . . . . ?
C13 C14 C15 C16 -3.2(19) . . . . ?
C13 C14 C20 C19 1(2) . . . . ?
C13 C17 C18 C19 0(2) . . . . ?
C14 C13 C17 C18 -0.9(17) . . . . ?
C14 C15 C16 C11 2(2) . . . . ?
C15 C14 C20 C19 -179.1(13) . . . . ?
C16 C11 C12 C13 -2(2) . . . . ?
C17 C13 C14 C15 -179.4(11) . . . . ?
C17 C13 C14 C20 0.3(17) . . . . ?
C17 C18 C19 C20 1(2) . . . . ?
C17 C18 C19 C22 -178.6(12) . . . . ?
C18 C19 C20 C14 -2(2) . . . . ?
C18 C19 C22 C23 116.1(14) . . . . ?
C18 C19 C22 C24 -117.8(15) . . . . ?
C19 C22 C23 O4 -93.9(16) . . . . ?
C19 C22 C23 O5 85.2(15) . . . . ?
C20 C14 C15 C16 177.1(13) . . . . ?
C20 C19 C22 C23 -63.6(18) . . . . ?
C20 C19 C22 C24 62.5(17) . . . . ?
C21 O3 C11 C12 -9(2) . . . . ?
C21 O3 C11 C16 170.6(13) . . . . ?
C22 C19 C20 C14 177.8(12) . . . . ?
C24 C22 C23 O4 139.9(14) . . . . ?
C24 C22 C23 O5 -41.1(18) . . . . ?
C25 C26 C27 C28 -5(2) . . . . ?
C26 C25 C30 C29 -4(2) . . . . ?
C26 C27 C28 C29 1(2) . . . . ?
C26 C27 C28 C31 -175.0(13) . . . . ?
C27 C28 C29 C30 2(2) . . . . ?
C27 C28 C29 C34 -177.7(13) . . . . ?
C27 C28 C31 C32 178.6(12) . . . . ?
C28 C29 C30 C25 -1(2) . . . . ?
C28 C29 C34 C33 1(2) . . . . ?
C28 C31 C32 C33 -3.0(19) . . . . ?
C28 C31 C32 C36 -176.2(12) . . . . ?
C29 C28 C31 C32 3(2) . . . . ?
C30 C25 C26 C27 7(2) . . . . ?
C30 C29 C34 C33 -178.3(13) . . . . ?
C31 C28 C29 C30 177.9(12) . . . . ?
C31 C28 C29 C34 -2(2) . . . . ?
C31 C32 C33 C34 3(2) . . . . ?
C31 C32 C36 C37 85.4(16) . . . . ?
C31 C32 C36 C38 -148.3(14) . . . . ?
C32 C33 C34 C29 -2(2) . . . . ?
C32 C36 C37 O7 86.4(18) . . . . ?
C32 C36 C37 O8 -90.1(17) . . . . ?
C33 C32 C36 C37 -87.5(17) . . . . ?
C33 C32 C36 C38 39(2) . . . . ?
C34 C29 C30 C25 179.1(13) . . . . ?
C35 O6 C25 C26 173.0(12) . . . . ?
C35 O6 C25 C30 -12(2) . . . . ?
C36 C32 C33 C34 175.8(13) . . . . ?
C38 C36 C37 O7 -42(2) . . . . ?
C38 C36 C37 O8 141.5(16) . . . . ?

loop_
_twin_individual_id
_twin_individual_mass_fraction_refined
1 0.98(4)
2 0.02(4)
